data_8104413
loop_
_publ_author_name
'Cordier, G.'
'Ochmann, H.'

_publ_section_title
;
 Crystal structure of trisodium diarsenidoindate
;
_journal_name_full 'Zeitschrift fuer Kristallographie (149,1979-)'
_journal_page_first 105
_journal_page_last 106
_journal_volume 195
_journal_year 1991
_chemical_formula_sum 'As2 In Na3'
_chemical_name_systematic 'Na3 (In As2)'
_space_group_IT_number 14
_symmetry_space_group_name_Hall '-P 2ybc'
_symmetry_space_group_name_H-M 'P 1 21/c 1'
_cell_angle_alpha 90
_cell_angle_beta 92.6
_cell_angle_gamma 90
_cell_formula_units_Z 8
_cell_length_a 9.677
_cell_length_b 7.547
_cell_length_c 15.731
_cell_volume 1147.689
_citation_journal_id_ASTM ZEKRDZ
_cod_data_source_file Cordier_ZEKRDZ_1991_1429.cif
_cod_data_source_block As2In1Na3
_cod_original_formula_sum 'As2 In1 Na3'
_cod_database_code 8104413

loop_
_symmetry_equiv_pos_as_xyz
x,y,z
-x,y+1/2,-z+1/2
-x,-y,-z
x,-y-1/2,z-1/2

loop_
_atom_site_label
_atom_site_type_symbol
_atom_site_fract_x
_atom_site_fract_y
_atom_site_fract_z
_atom_site_occupancy
_atom_site_U_iso_or_equiv
Na2 Na+1 0.5629 0.509 0.8951 1 0.0
Na1 Na+1 0.8742 0.8475 0.2958 1 0.0
Na6 Na+1 0.3218 0.9934 0.1368 1 0.0
Na4 Na+1 0.3827 0.1541 0.9528 1 0.0
As2 As-3 0.8755 0.2407 0.2937 1 0.0
In1 In+3 0.6368 0.154 0.21 1 0.0
As4 As-3 0.8732 0.7194 0.9768 1 0.0
In2 In+3 0.8743 0.1398 0.4587 1 0.0
As3 As-3 0.407 0.2076 0.7741 1 0.0
Na5 Na+1 0.9324 0.0245 0.1058 1 0.0
Na3 Na+1 0.1859 0.0323 0.3505 1 0.0
As1 As-3 0.6523 0.2369 0.0412 1 0.0
